data_9009510
loop_
_publ_author_name
Kharisun
'Taylor, M. R.'
'Bevan, D. J. M.'
'Rae, A. D.'
'Pring, A.'

_publ_section_title
;
 The crystal structure of mawbyite, PbFe2(AsO4)2(OH)2
;
_journal_name_full 'Mineralogical Magazine'
_journal_page_first 685
_journal_page_last 691
_journal_paper_doi 10.1180/minmag.1997.061.408.07
_journal_volume 61
_journal_year 1997
_chemical_compound_source 'Broken Hill, New South Wales, Australia, type specimen'
_chemical_formula_sum 'As2 Fe2 H2 O10 Pb'
_chemical_name_mineral Mawbyite
_space_group_IT_number 12
_symmetry_space_group_name_Hall '-C 2y'
_symmetry_space_group_name_H-M 'C 1 2/m 1'
_cell_angle_alpha 90
_cell_angle_beta 114.857
_cell_angle_gamma 90
_cell_length_a 9.066
_cell_length_b 6.286
_cell_length_c 7.564
_cell_formula_units_Z 2
_cell_volume 391.130
_database_code_amcsd 0014531
_exptl_crystal_density_diffrn 5.356
_cod_original_formula_sum 'Pb Fe2 As2 O10 H2'
_cod_database_code 9009510

loop_
_space_group_symop_operation_xyz
x,y,z
1/2+x,1/2+y,z
x,-y,z
1/2+x,1/2-y,z
-x,y,-z
1/2-x,1/2+y,-z
-x,-y,-z
1/2-x,1/2-y,-z

loop_
_atom_site_aniso_label
_atom_site_aniso_U_11
_atom_site_aniso_U_22
_atom_site_aniso_U_33
_atom_site_aniso_U_12
_atom_site_aniso_U_13
_atom_site_aniso_U_23
Pb 0.02400 0.02200 0.02800 0.00000 -0.00300 0.00000
Fe 0.01200 0.00800 0.01700 0.00100 -0.00200 -0.01300
As 0.01100 0.01600 0.02100 0.00000 0.00100 0.00000
O1 0.00300 0.02300 0.01500 0.00000 -0.00400 0.00000
O2 0.00500 0.02100 0.02800 0.00000 0.00000 0.00000
O3 0.01600 0.01400 0.02400 0.00400 -0.00100 -0.00800
O4 0.02400 0.03700 0.02300 0.00000 -0.00400 0.00000

loop_
_atom_site_label
_atom_site_fract_x
_atom_site_fract_y
_atom_site_fract_z
_atom_site_U_iso_or_equiv
Pb 0.00000 0.00000 0.00000 0.02500
Fe 0.25000 0.25000 0.50000 0.01300
As 0.91760 0.50000 0.21310 0.01600
O1 0.34210 0.50000 0.41010 0.01400
O2 0.31030 0.00000 0.35530 0.01800
O3 0.03700 0.28260 0.27010 0.01800
O4 0.21970 0.50000 0.01270 0.02800
H 0.29730 0.50000 0.26460 ?

loop_
_cod_related_entry_id
_cod_related_entry_database
_cod_related_entry_code
1 AMCSD 0014531
